data_7115012
loop_
_publ_author_name
'Dai, Xuliang'
'Warren, Timothy H.'

_publ_section_title
;
 Dioxygen activation by a neutral \b-diketiminato copper(i) ethylene
 complex
;
_journal_issue 19
_journal_name_full 'Chemical Communications'
_journal_page_first 1998
_journal_paper_doi 10.1039/b105244f
_journal_year 2001
_chemical_formula_sum 'C25.5 H35 Cu N2'
_chemical_formula_weight 433.10
_chemical_name_common '[Me2NN]Cu(ethylene) + 0.5 pentane'
_chemical_name_systematic
; 
? 
;
_space_group_IT_number 41
_symmetry_cell_setting orthorhombic
_symmetry_space_group_name_Hall 'A 2 -2ab'
_symmetry_space_group_name_H-M 'A b a 2'
_atom_sites_solution_hydrogens geom
_atom_sites_solution_primary direct
_atom_sites_solution_secondary difmap
_audit_creation_method SHELXL-97
_cell_angle_alpha 90.00
_cell_angle_beta 90.00
_cell_angle_gamma 90.00
_cell_formula_units_Z 8
_cell_length_a 13.7801(14)
_cell_length_b 23.792(2)
_cell_length_c 14.665(2)
_cell_measurement_temperature 173(2)
_cell_volume 4808.0(9)
_computing_cell_refinement 'Bruker SMART'
_computing_data_collection 'Bruker SMART'
_computing_data_reduction 'Bruker SHELXTL'
_computing_molecular_graphics 'ORTEP-3 for Windows; Ferrugia L J (1997), J. Appl. Cryst. 30, 565'
_computing_publication_material 'Bruker SMART'
_computing_structure_refinement 'SHELXL-97 (Sheldrick, 1997)'
_computing_structure_solution 'SHELXS-97 (Sheldrick, 1990)'
_diffrn_ambient_temperature 173(2)
_diffrn_measured_fraction_theta_full 0.989
_diffrn_measured_fraction_theta_max 0.989
_diffrn_measurement_device_type 'CCD area detector'
_diffrn_measurement_method 'phi and omega scans'
_diffrn_radiation_monochromator graphite
_diffrn_radiation_source 'fine-focus sealed tube'
_diffrn_radiation_type MoK\a
_diffrn_radiation_wavelength 0.71073
_diffrn_reflns_av_R_equivalents 0.0303
_diffrn_reflns_av_sigmaI/netI 0.0244
_diffrn_reflns_limit_h_max 17
_diffrn_reflns_limit_h_min -18
_diffrn_reflns_limit_k_max 31
_diffrn_reflns_limit_k_min -31
_diffrn_reflns_limit_l_max 19
_diffrn_reflns_limit_l_min -19
_diffrn_reflns_number 19652
_diffrn_reflns_theta_full 28.30
_diffrn_reflns_theta_max 28.30
_diffrn_reflns_theta_min 1.71
_exptl_absorpt_coefficient_mu 0.921
_exptl_absorpt_correction_type none
_exptl_crystal_colour 'light yellow'
_exptl_crystal_density_diffrn 1.197
_exptl_crystal_density_method 'not measured'
_exptl_crystal_description block
_exptl_crystal_F_000 1848
_exptl_crystal_size_max 0.32
_exptl_crystal_size_mid 0.18
_exptl_crystal_size_min 0.12
_refine_diff_density_max 0.268
_refine_diff_density_min -0.279
_refine_diff_density_rms 0.043
_refine_ls_abs_structure_details 'Flack H D (1983), Acta Cryst. A39, 876-881'
_refine_ls_abs_structure_Flack -0.005(11)
_refine_ls_extinction_coef 0.00029(8)
_refine_ls_extinction_expression Fc^*^=kFc[1+0.001xFc^2^\l^3^/sin(2\q)]^-1/4^
_refine_ls_extinction_method SHELXL
_refine_ls_goodness_of_fit_ref 1.050
_refine_ls_hydrogen_treatment mixed
_refine_ls_matrix_type full
_refine_ls_number_parameters 301
_refine_ls_number_reflns 5807
_refine_ls_number_restraints 1
_refine_ls_restrained_S_all 1.049
_refine_ls_R_factor_all 0.0363
_refine_ls_R_factor_gt 0.0288
_refine_ls_shift/su_max 0.003
_refine_ls_shift/su_mean 0.000
_refine_ls_structure_factor_coef Fsqd
_refine_ls_weighting_details 'calc w=1/[\s^2^(Fo^2^)+(0.0436P)^2^+0.5940P] where P=(Fo^2^+2Fc^2^)/3'
_refine_ls_weighting_scheme calc
_refine_ls_wR_factor_gt 0.0721
_refine_ls_wR_factor_ref 0.0759
_reflns_number_gt 5110
_reflns_number_total 5807
_reflns_threshold_expression >2sigma(I)
_cod_data_source_file b105244f.txt
_cod_data_source_block 41
_cod_depositor_comments
;
The following automatic conversions were performed:

'_symmetry_cell_setting' value 'Orthorhombic' changed to
'orthorhombic' according to
/usr/data/users/saulius/automatic-downloads/retrospective/RSC/lib/dictionaries/cif_core.dic
dictionary named 'cif_core.dic' version 2.4.2 from 2011-04-26.

Automatic conversion script
Id: cif_fix_values 2281 2013-09-26 08:29:07Z andrius 
;
_cod_original_cell_volume 4807.9(9)
_cod_original_sg_symbol_H-M Aba2
_cod_original_formula_sum 'C25.50 H35 Cu N2'
_cod_database_code 7115012

loop_
_symmetry_equiv_pos_as_xyz
'x, y, z'
'-x, -y, z'
'-x+1/2, y, z+1/2'
'x+1/2, -y, z+1/2'
'x, y+1/2, z+1/2'
'-x, -y+1/2, z+1/2'
'-x+1/2, y+1/2, z+1'
'x+1/2, -y+1/2, z+1'

loop_
_atom_site_label
_atom_site_type_symbol
_atom_site_fract_x
_atom_site_fract_y
_atom_site_fract_z
_atom_site_U_iso_or_equiv
_atom_site_adp_type
_atom_site_occupancy
_atom_site_symmetry_multiplicity
_atom_site_calc_flag
_atom_site_refinement_flags
_atom_site_disorder_assembly
_atom_site_disorder_group
Cu1 Cu 0.838247(13) 0.753231(7) 0.84780(3) 0.03162(7) Uani 1 1 d . . .
N2 N 0.76848(10) 0.68411(5) 0.85552(12) 0.0316(3) Uani 1 1 d . . .
C2 C 0.65272(13) 0.72037(8) 0.96330(13) 0.0344(4) Uani 1 1 d . . .
H2 H 0.5973 0.7104 0.9984 0.041 Uiso 1 1 calc R . .
C6 C 0.79063(13) 0.85389(7) 0.94591(13) 0.0329(4) Uani 1 1 d . . .
N1 N 0.76133(11) 0.79689(6) 0.93054(10) 0.0320(3) Uani 1 1 d . . .
C13 C 0.87060(15) 0.60136(8) 0.83627(17) 0.0476(5) Uani 1 1 d . . .
C10 C 0.89204(15) 0.92036(8) 1.02390(15) 0.0421(4) Uani 1 1 d . . .
H10 H 0.9381 0.9288 1.0701 0.051 Uiso 1 1 calc R . .
C12 C 0.80089(13) 0.63816(7) 0.80104(13) 0.0345(4) Uani 1 1 d . . .
C1 C 0.68579(14) 0.77589(8) 0.97380(12) 0.0330(4) Uani 1 1 d . . .
C11 C 0.85877(14) 0.86549(8) 1.01487(13) 0.0348(4) Uani 1 1 d . . .
C19 C 0.89595(16) 0.81983(8) 1.07604(15) 0.0437(5) Uani 1 1 d . . .
H19A H 0.9485 0.8346 1.1142 0.066 Uiso 1 1 calc R . .
H19B H 0.9206 0.7887 1.0389 0.066 Uiso 1 1 calc R . .
H19C H 0.8431 0.8063 1.1150 0.066 Uiso 1 1 calc R . .
C4 C 0.62959(16) 0.81291(9) 1.03937(15) 0.0447(5) Uani 1 1 d . . .
H4A H 0.6675 0.8183 1.0952 0.067 Uiso 1 1 calc R . .
H4B H 0.5676 0.7949 1.0544 0.067 Uiso 1 1 calc R . .
H4C H 0.6173 0.8495 1.0109 0.067 Uiso 1 1 calc R . .
C3 C 0.69082(13) 0.67767(7) 0.90778(12) 0.0311(3) Uani 1 1 d . . .
C8 C 0.79257(17) 0.95092(8) 0.90085(16) 0.0491(5) Uani 1 1 d . . .
H8 H 0.7699 0.9803 0.8626 0.059 Uiso 1 1 calc R . .
C5 C 0.63963(15) 0.62156(8) 0.90854(15) 0.0385(4) Uani 1 1 d . . .
H5A H 0.6133 0.6138 0.8478 0.058 Uiso 1 1 calc R . .
H5B H 0.5866 0.6225 0.9530 0.058 Uiso 1 1 calc R . .
H5C H 0.6858 0.5920 0.9253 0.058 Uiso 1 1 calc R . .
C9 C 0.85987(18) 0.96266(9) 0.96764(16) 0.0501(5) Uani 1 1 d . . .
H9 H 0.8839 0.9998 0.9748 0.060 Uiso 1 1 calc R . .
C17 C 0.76968(15) 0.63387(8) 0.71064(13) 0.0416(4) Uani 1 1 d . . .
C21 C 0.6963(2) 0.67468(12) 0.67299(17) 0.0607(6) Uani 1 1 d . . .
H21A H 0.6968 0.6729 0.6062 0.091 Uiso 1 1 calc R . .
H21B H 0.7129 0.7129 0.6927 0.091 Uiso 1 1 calc R . .
H21C H 0.6316 0.6649 0.6956 0.091 Uiso 1 1 calc R . .
C7 C 0.75711(15) 0.89642(8) 0.88851(14) 0.0407(4) Uani 1 1 d . . .
C22 C 0.94450(16) 0.79878(10) 0.79379(17) 0.0474(5) Uani 1 1 d . . .
C14 C 0.90459(18) 0.55913(11) 0.7800(2) 0.0672(8) Uani 1 1 d . . .
H14 H 0.9508 0.5332 0.8033 0.081 Uiso 1 1 calc R . .
C18 C 0.68580(19) 0.88376(10) 0.81396(16) 0.0565(6) Uani 1 1 d . . .
H18A H 0.7132 0.8554 0.7729 0.085 Uiso 1 1 calc R . .
H18B H 0.6721 0.9182 0.7796 0.085 Uiso 1 1 calc R . .
H18C H 0.6255 0.8694 0.8407 0.085 Uiso 1 1 calc R . .
C16 C 0.8060(2) 0.59077(11) 0.65727(18) 0.0606(7) Uani 1 1 d . . .
H16 H 0.7842 0.5867 0.5962 0.073 Uiso 1 1 calc R . .
C15 C 0.8742(2) 0.55336(11) 0.6923(2) 0.0714(9) Uani 1 1 d . . .
H15 H 0.8992 0.5240 0.6552 0.086 Uiso 1 1 calc R . .
C20 C 0.9061(2) 0.60772(14) 0.9324(2) 0.0737(8) Uani 1 1 d . . .
H20A H 0.9615 0.5826 0.9424 0.111 Uiso 1 1 calc R . .
H20B H 0.8538 0.5980 0.9748 0.111 Uiso 1 1 calc R . .
H20C H 0.9263 0.6467 0.9427 0.111 Uiso 1 1 calc R . .
C23 C 0.9512(2) 0.74452(10) 0.76418(19) 0.0493(6) Uani 1 1 d . . .
C26 C 1.0000 1.0000 0.7334(4) 0.1122(18) Uani 1 2 d S . .
H26A H 0.9506 1.0176 0.7733 0.135 Uiso 0.50 1 calc PR A 1
H26B H 1.0494 0.9824 0.7733 0.135 Uiso 0.50 1 calc PR A 1
C25A C 0.9494(9) 0.9523(3) 0.6754(8) 0.134(3) Uani 0.55 1 d P B 1
H25A H 0.9997 0.9325 0.6395 0.160 Uiso 0.55 1 calc PR B 1
H25B H 0.9201 0.9247 0.7177 0.160 Uiso 0.55 1 calc PR B 1
H22A H 0.9802(16) 0.8115(9) 0.841(2) 0.050(6) Uiso 1 1 d . . .
H23A H 0.9944(17) 0.7188(11) 0.7909(18) 0.054(7) Uiso 1 1 d . . .
H23B H 0.932(2) 0.7347(12) 0.711(2) 0.060(8) Uiso 1 1 d . . .
H22B H 0.9120(18) 0.8272(13) 0.760(2) 0.069(9) Uiso 1 1 d . . .
C25B C 0.9107(4) 1.0123(3) 0.6850(5) 0.0655(15) Uani 0.45 1 d P B 2
H25C H 0.9228 1.0444 0.6437 0.079 Uiso 0.45 1 calc PR B 2
H25D H 0.8616 1.0244 0.7301 0.079 Uiso 0.45 1 calc PR B 2
C24A C 0.8811(18) 0.9705(9) 0.619(2) 0.264(15) Uani 0.55 1 d P B 1
H24A H 0.8834 1.0116 0.6154 0.396 Uiso 0.55 1 calc PR B 1
H24B H 0.8173 0.9586 0.6410 0.396 Uiso 0.55 1 calc PR B 1
H24C H 0.8923 0.9546 0.5579 0.396 Uiso 0.55 1 calc PR B 1
C24B C 0.8676(8) 0.9645(7) 0.6289(13) 0.105(5) Uani 0.45 1 d P B 2
H24D H 0.8874 0.9686 0.5651 0.158 Uiso 0.45 1 calc PR B 2
H24E H 0.7966 0.9658 0.6330 0.158 Uiso 0.45 1 calc PR B 2
H24F H 0.8910 0.9284 0.6526 0.158 Uiso 0.45 1 calc PR B 2

loop_
_atom_site_aniso_label
_atom_site_aniso_U_11
_atom_site_aniso_U_22
_atom_site_aniso_U_33
_atom_site_aniso_U_23
_atom_site_aniso_U_13
_atom_site_aniso_U_12
Cu1 0.03250(11) 0.02859(10) 0.03377(11) -0.00548(11) 0.00653(11) -0.00110(7)
N2 0.0338(7) 0.0275(6) 0.0335(8) -0.0044(7) 0.0026(7) 0.0011(5)
C2 0.0343(9) 0.0327(10) 0.0361(10) -0.0024(8) 0.0072(7) -0.0011(7)
C6 0.0370(10) 0.0273(8) 0.0343(9) -0.0048(7) 0.0034(8) 0.0034(7)
N1 0.0342(8) 0.0274(7) 0.0344(8) -0.0046(6) 0.0035(6) 0.0013(6)
C13 0.0448(10) 0.0391(9) 0.0587(14) -0.0001(10) 0.0027(11) 0.0104(8)
C10 0.0443(11) 0.0366(10) 0.0454(11) -0.0107(8) -0.0022(9) -0.0009(8)
C12 0.0373(9) 0.0263(9) 0.0401(10) -0.0053(7) 0.0074(8) 0.0006(7)
C1 0.0348(9) 0.0316(9) 0.0328(9) -0.0035(7) 0.0031(7) 0.0045(7)
C11 0.0375(9) 0.0336(9) 0.0333(9) -0.0061(7) 0.0024(7) 0.0049(7)
C19 0.0472(12) 0.0430(11) 0.0408(11) -0.0006(9) -0.0021(9) 0.0085(9)
C4 0.0443(11) 0.0413(11) 0.0485(12) -0.0112(9) 0.0121(10) 0.0036(8)
C3 0.0321(9) 0.0281(8) 0.0332(9) 0.0002(7) -0.0009(7) 0.0013(7)
C8 0.0649(14) 0.0304(10) 0.0520(13) 0.0032(9) -0.0022(11) 0.0055(9)
C5 0.0413(10) 0.0296(9) 0.0447(11) -0.0003(8) 0.0044(8) -0.0016(7)
C9 0.0608(13) 0.0292(10) 0.0601(15) -0.0060(9) -0.0014(11) -0.0033(9)
C17 0.0461(11) 0.0402(10) 0.0386(10) -0.0068(8) 0.0055(8) -0.0068(8)
C21 0.0661(15) 0.0766(17) 0.0393(12) 0.0019(12) -0.0066(11) 0.0093(13)
C7 0.0450(11) 0.0353(10) 0.0418(10) 0.0005(8) -0.0021(8) 0.0045(8)
C22 0.0407(11) 0.0534(14) 0.0480(13) -0.0016(10) 0.0101(10) -0.0118(10)
C14 0.0610(15) 0.0441(14) 0.097(2) -0.0068(14) 0.0149(14) 0.0204(10)
C18 0.0669(14) 0.0510(13) 0.0515(13) 0.0032(10) -0.0180(11) 0.0028(11)
C16 0.0678(15) 0.0625(15) 0.0516(13) -0.0255(12) 0.0162(12) -0.0126(13)
C15 0.0759(19) 0.0475(14) 0.091(2) -0.0329(14) 0.0333(17) -0.0004(13)
C20 0.0637(17) 0.090(2) 0.0677(18) 0.0066(15) -0.0125(13) 0.0338(14)
C23 0.0427(13) 0.0535(14) 0.0517(14) -0.0020(11) 0.0188(11) 0.0011(10)
C26 0.098(4) 0.135(5) 0.104(4) 0.000 0.000 0.005(4)
C25A 0.184(10) 0.070(5) 0.147(8) -0.004(5) 0.020(8) 0.010(6)
C25B 0.069(4) 0.064(4) 0.063(4) 0.002(3) -0.006(3) 0.012(3)
C24A 0.39(3) 0.170(17) 0.23(2) -0.034(16) -0.03(2) 0.182(19)
C24B 0.060(5) 0.109(10) 0.147(11) -0.078(9) -0.047(6) 0.027(5)

loop_
_atom_type_symbol
_atom_type_description
_atom_type_scat_dispersion_real
_atom_type_scat_dispersion_imag
_atom_type_scat_source
C C 0.0033 0.0016 'International Tables Vol C Tables 4.2.6.8 and 6.1.1.4'
H H 0.0000 0.0000 'International Tables Vol C Tables 4.2.6.8 and 6.1.1.4'
N N 0.0061 0.0033 'International Tables Vol C Tables 4.2.6.8 and 6.1.1.4'
Cu Cu 0.3201 1.2651 'International Tables Vol C Tables 4.2.6.8 and 6.1.1.4'

loop_
_geom_angle_atom_site_label_1
_geom_angle_atom_site_label_2
_geom_angle_atom_site_label_3
_geom_angle
_geom_angle_site_symmetry_1
_geom_angle_site_symmetry_3
N2 Cu1 N1 98.68(6) . .
N2 Cu1 C22 149.90(8) . .
N1 Cu1 C22 111.37(8) . .
N2 Cu1 C23 109.90(8) . .
N1 Cu1 C23 151.39(8) . .
C22 Cu1 C23 40.13(9) . .
C3 N2 C12 119.23(14) . .
C3 N2 Cu1 122.74(11) . .
C12 N2 Cu1 118.02(12) . .
C3 C2 C1 128.48(17) . .
C7 C6 C11 120.82(17) . .
C7 C6 N1 119.90(17) . .
C11 C6 N1 119.12(16) . .
C1 N1 C6 120.38(15) . .
C1 N1 Cu1 122.43(12) . .
C6 N1 Cu1 117.17(12) . .
C14 C13 C12 117.8(2) . .
C14 C13 C20 121.6(2) . .
C12 C13 C20 120.54(19) . .
C9 C10 C11 121.6(2) . .
C17 C12 C13 121.07(18) . .
C17 C12 N2 119.41(17) . .
C13 C12 N2 119.22(18) . .
N1 C1 C2 124.04(16) . .
N1 C1 C4 119.25(17) . .
C2 C1 C4 116.71(16) . .
C10 C11 C6 118.21(18) . .
C10 C11 C19 120.72(18) . .
C6 C11 C19 121.06(17) . .
N2 C3 C2 123.63(16) . .
N2 C3 C5 118.94(15) . .
C2 C3 C5 117.44(16) . .
C9 C8 C7 121.0(2) . .
C10 C9 C8 119.70(19) . .
C16 C17 C12 118.6(2) . .
C16 C17 C21 120.9(2) . .
C12 C17 C21 120.48(18) . .
C6 C7 C8 118.64(19) . .
C6 C7 C18 120.72(18) . .
C8 C7 C18 120.64(19) . .
C23 C22 Cu1 70.17(13) . .
C15 C14 C13 122.3(3) . .
C17 C16 C15 120.6(2) . .
C14 C15 C16 119.5(2) . .
C22 C23 Cu1 69.70(13) . .
C25B C26 C25B 121.4(7) 2_775 .
C25B C26 C25A 60.4(5) 2_775 2_775
C25B C26 C25A 88.1(5) . 2_775
C25B C26 C25A 88.1(5) 2_775 .
C25B C26 C25A 60.4(5) . .
C25A C26 C25A 114.8(9) 2_775 .
C24A C25A C26 114.6(11) . .
C26 C25B C24B 116.4(7) . .

loop_
_geom_bond_atom_site_label_1
_geom_bond_atom_site_label_2
_geom_bond_distance
_geom_bond_site_symmetry_2
Cu1 N2 1.9082(13) .
Cu1 N1 1.9168(15) .
Cu1 C22 1.986(2) .
Cu1 C23 1.992(2) .
N2 C3 1.325(2) .
N2 C12 1.426(2) .
C2 C3 1.404(2) .
C2 C1 1.406(3) .
C6 C7 1.395(3) .
C6 C11 1.407(3) .
C6 N1 1.433(2) .
N1 C1 1.317(2) .
C13 C14 1.382(3) .
C13 C12 1.399(3) .
C13 C20 1.500(4) .
C10 C9 1.375(3) .
C10 C11 1.390(3) .
C12 C17 1.397(3) .
C1 C4 1.517(3) .
C11 C19 1.499(3) .
C3 C5 1.510(3) .
C8 C9 1.378(3) .
C8 C7 1.397(3) .
C17 C16 1.384(3) .
C17 C21 1.506(3) .
C7 C18 1.501(3) .
C22 C23 1.365(3) .
C14 C15 1.359(5) .
C16 C15 1.392(5) .
C26 C25B 1.450(7) 2_775
C26 C25B 1.450(7) .
C26 C25A 1.580(11) 2_775
C26 C25A 1.580(11) .
C25A C24A 1.33(2) .
C25B C24B 1.524(12) .
